data_7226861
loop_
_publ_author_name
'Mahmoudi, Ghodrat'
'Bauz\'a, Antonio'
'Gurbanov, Atash V.'
'Zubkov, Fedor I.'
'Maniukiewicz, Waldemar'
'Rodr\'iguez-Di\'eguez, Antonio'
'L\'opez-Torres, Elena'
'Frontera, Antonio'

_publ_section_title
;
 The role of unconventional stacking interactions in the supramolecular
 assemblies of Hg(ii) coordination compounds
;
_journal_issue 47
_journal_name_full CrystEngComm
_journal_page_first 9056
_journal_paper_doi 10.1039/C6CE02073A
_journal_volume 18
_journal_year 2016
_chemical_formula_sum 'C13 H14 Hg I2 N4 O2'
_chemical_formula_weight 712.67
_chemical_name_systematic
;
 ?
;
_space_group_crystal_system triclinic
_space_group_IT_number 1
_space_group_name_Hall 'P 1'
_space_group_name_H-M_alt 'P 1'
_symmetry_space_group_name_Hall 'P 1'
_symmetry_space_group_name_H-M 'P 1'
_atom_sites_solution_hydrogens geom
_audit_creation_method SHELXL-2014
_audit_update_record
;
2016-09-24 deposited with the CCDC.
2016-10-20 downloaded from the CCDC.
;
_cell_angle_alpha 91.15(3)
_cell_angle_beta 104.78(3)
_cell_angle_gamma 116.81(3)
_cell_formula_units_Z 1
_cell_length_a 7.6855(15)
_cell_length_b 7.8344(16)
_cell_length_c 8.1579(16)
_cell_measurement_reflns_used 5874
_cell_measurement_temperature 293(2)
_cell_measurement_theta_max 24.86
_cell_measurement_theta_min 2.32
_cell_volume 418.7(2)
_computing_structure_refinement 'SHELXL-2014 (Sheldrick, 2014)'
_diffrn_ambient_temperature 293(2)
_diffrn_measured_fraction_theta_full 0.997
_diffrn_measured_fraction_theta_max 0.943
_diffrn_measurement_device_type 'phi and omega scans'
_diffrn_radiation_type MoK\a
_diffrn_radiation_wavelength 0.71073
_diffrn_reflns_av_unetI/netI 0.0316
_diffrn_reflns_Laue_measured_fraction_full 0.997
_diffrn_reflns_Laue_measured_fraction_max 0.943
_diffrn_reflns_number 7105
_diffrn_reflns_point_group_measured_fraction_full 0.997
_diffrn_reflns_point_group_measured_fraction_max 0.943
_diffrn_reflns_theta_full 25.242
_diffrn_reflns_theta_max 36.252
_diffrn_reflns_theta_min 3.419
_diffrn_source 'fine-focus sealed tube'
_exptl_absorpt_coefficient_mu 12.889
_exptl_absorpt_correction_T_max 0.7454
_exptl_absorpt_correction_T_min 0.2438
_exptl_absorpt_correction_type multi-scan
_exptl_absorpt_process_details SADABS
_exptl_crystal_colour colourless
_exptl_crystal_density_diffrn 2.827
_exptl_crystal_description prismatic
_exptl_crystal_F_000 322
_refine_diff_density_max 1.707
_refine_diff_density_min -1.624
_refine_diff_density_rms 0.174
_refine_ls_abs_structure_details
;
 Refined as an inversion twin.
;
_refine_ls_abs_structure_Flack 0.463(5)
_refine_ls_extinction_coef 0.0057(9)
_refine_ls_extinction_expression Fc^*^=kFc[1+0.001xFc^2^\l^3^/sin(2\q)]^-1/4^
_refine_ls_extinction_method SHELXL
_refine_ls_goodness_of_fit_ref 1.041
_refine_ls_hydrogen_treatment constr
_refine_ls_matrix_type full
_refine_ls_number_parameters 202
_refine_ls_number_reflns 7105
_refine_ls_number_restraints 3
_refine_ls_restrained_S_all 1.041
_refine_ls_R_factor_all 0.0368
_refine_ls_R_factor_gt 0.0323
_refine_ls_shift/su_max 0.000
_refine_ls_shift/su_mean 0.000
_refine_ls_structure_factor_coef Fsqd
_refine_ls_weighting_details 'w=1/[\s^2^(Fo^2^)+(0.0419P)^2^+0.8318P] where P=(Fo^2^+2Fc^2^)/3'
_refine_ls_weighting_scheme calc
_refine_ls_wR_factor_gt 0.0788
_refine_ls_wR_factor_ref 0.0814
_reflns_Friedel_coverage 1.000
_reflns_Friedel_fraction_full 0.997
_reflns_Friedel_fraction_max 0.943
_reflns_number_gt 6624
_reflns_number_total 7105
_reflns_threshold_expression 'I > 2\s(I)'
_cod_data_source_file c6ce02073a2.cif
_cod_data_source_block 6
_cod_depositor_comments 'Adding full bibliography for 7226861--7226868.cif.'
_cod_original_cell_volume 418.66(18)
_cod_database_code 7226861
_shelx_space_group_comment
;
The symmetry employed for this shelxl refinement is uniquely defined
by the following loop, which should always be used as a source of
symmetry information in preference to the above space-group names.
They are only intended as comments.
;
_shelxl_version_number 2014-3

loop_
_space_group_symop_operation_xyz
'x, y, z'

loop_
_atom_site_label
_atom_site_type_symbol
_atom_site_fract_x
_atom_site_fract_y
_atom_site_fract_z
_atom_site_U_iso_or_equiv
_atom_site_adp_type
_atom_site_occupancy
_atom_site_site_symmetry_order
_atom_site_calc_flag
_atom_site_refinement_flags_posn
_atom_site_refinement_flags_adp
Hg1 Hg 0.50000(2) 0.50000(2) 0.50000(2) 0.03042(9) Uani 1 1 d . .
C1 C 0.7018(14) 0.5016(12) 0.9219(11) 0.0321(15) Uani 1 1 d . .
H1 H 0.5671 0.3995 0.9031 0.039 Uiso 1 1 calc R U
C2 C 0.8406(14) 0.5425(12) 1.0824(11) 0.0320(15) Uani 1 1 d . .
H2 H 0.8032 0.4689 1.1704 0.038 Uiso 1 1 calc R U
C3 C 1.0340(15) 0.6932(14) 1.1104(10) 0.0355(17) Uani 1 1 d . .
H3 H 1.1331 0.7260 1.2191 0.043 Uiso 1 1 calc R U
C4 C 1.0837(12) 0.7973(12) 0.9780(9) 0.0289(14) Uani 1 1 d . .
H4 H 1.2167 0.9020 0.9953 0.035 Uiso 1 1 calc R U
C5 C 0.9338(11) 0.7450(10) 0.8185(8) 0.0224(11) Uani 1 1 d . .
C6 C 0.9751(11) 0.8545(10) 0.6746(8) 0.0219(11) Uani 1 1 d . .
C7 C 0.6986(12) 0.8362(12) 0.2512(9) 0.0266(12) Uani 1 1 d . .
C8 C 0.7595(12) 0.9599(11) 0.1175(9) 0.0241(12) Uani 1 1 d . .
C9 C 0.6262(13) 0.9145(13) -0.0456(9) 0.0298(14) Uani 1 1 d . .
H9 H 0.4930 0.8073 -0.0743 0.036 Uiso 1 1 calc R U
C10 C 0.6920(14) 1.0301(14) -0.1671(10) 0.0330(16) Uani 1 1 d . .
H10 H 0.6052 1.0027 -0.2811 0.040 Uiso 1 1 calc R U
C11 C 0.8871(17) 1.1859(15) -0.1183(12) 0.0381(19) Uani 1 1 d . .
H11 H 0.9358 1.2685 -0.1978 0.046 Uiso 1 1 calc R U
C12 C 1.0105(15) 1.2193(13) 0.0497(12) 0.0356(16) Uani 1 1 d . .
H12 H 1.1444 1.3256 0.0824 0.043 Uiso 1 1 calc R U
C13 C 1.1790(13) 1.0256(13) 0.6958(11) 0.0330(15) Uani 1 1 d . .
H13A H 1.2497 0.9940 0.6254 0.050 Uiso 1 1 calc R U
H13B H 1.2606 1.0587 0.8167 0.050 Uiso 1 1 calc R U
H13C H 1.1603 1.1361 0.6591 0.050 Uiso 1 1 calc R U
I1 I 0.52347(8) 0.19818(7) 0.36889(7) 0.03218(11) Uani 1 1 d . .
I2 I 0.19152(7) 0.53852(7) 0.55724(6) 0.03018(11) Uani 1 1 d . .
N1 N 0.7455(10) 0.5963(10) 0.7923(8) 0.0263(11) Uani 1 1 d . .
N2 N 0.8252(11) 0.7970(10) 0.5345(8) 0.0264(12) Uani 1 1 d . .
N3 N 0.8528(11) 0.8935(10) 0.4026(8) 0.0285(12) Uani 1 1 d . .
H3N H 0.9712 0.9951 0.4128 0.034 Uiso 1 1 calc R U
N4 N 0.9490(11) 1.1088(11) 0.1663(9) 0.0310(12) Uani 1 1 d . .
O2 O 0.2307(8) 0.2429(7) 0.4368(6) 0.0202(8) Uani 1 1 d . .
O15 O 0.5284(10) 0.6961(10) 0.2284(8) 0.0364(13) Uani 1 1 d . .

loop_
_atom_site_aniso_label
_atom_site_aniso_U_11
_atom_site_aniso_U_22
_atom_site_aniso_U_33
_atom_site_aniso_U_23
_atom_site_aniso_U_13
_atom_site_aniso_U_12
Hg1 0.02761(14) 0.03098(15) 0.03004(14) 0.00398(10) 0.00836(10) 0.01174(11)
C1 0.035(4) 0.024(3) 0.035(4) 0.006(3) 0.015(3) 0.010(3)
C2 0.041(4) 0.030(3) 0.029(3) 0.012(3) 0.016(3) 0.017(3)
C3 0.044(5) 0.040(4) 0.021(3) 0.007(3) 0.007(3) 0.020(4)
C4 0.027(3) 0.033(3) 0.022(3) 0.008(3) 0.004(2) 0.011(3)
C5 0.024(3) 0.023(3) 0.020(2) 0.003(2) 0.006(2) 0.012(2)
C6 0.023(3) 0.026(3) 0.020(2) 0.007(2) 0.009(2) 0.013(2)
C7 0.029(3) 0.033(3) 0.021(3) 0.006(2) 0.008(2) 0.017(3)
C8 0.030(3) 0.028(3) 0.021(3) 0.006(2) 0.009(2) 0.018(3)
C9 0.037(4) 0.038(4) 0.021(3) 0.008(3) 0.008(3) 0.023(3)
C10 0.043(4) 0.043(4) 0.021(3) 0.009(3) 0.010(3) 0.027(4)
C11 0.057(6) 0.042(4) 0.032(4) 0.019(3) 0.024(4) 0.032(4)
C12 0.038(4) 0.034(4) 0.039(4) 0.014(3) 0.015(3) 0.018(3)
C13 0.026(3) 0.035(4) 0.032(3) 0.013(3) 0.008(3) 0.009(3)
I1 0.0345(3) 0.0285(2) 0.0352(3) 0.00405(19) 0.0144(2) 0.0141(2)
I2 0.0274(2) 0.0368(3) 0.0297(2) 0.00780(19) 0.01023(18) 0.0170(2)
N1 0.026(3) 0.027(3) 0.024(3) 0.005(2) 0.006(2) 0.011(2)
N2 0.030(3) 0.032(3) 0.020(2) 0.008(2) 0.012(2) 0.014(3)
N3 0.031(3) 0.031(3) 0.023(3) 0.011(2) 0.009(2) 0.013(3)
N4 0.033(3) 0.032(3) 0.030(3) 0.007(2) 0.010(3) 0.016(3)
O2 0.023(2) 0.020(2) 0.0186(19) 0.0012(15) 0.0060(16) 0.0110(17)
O15 0.029(3) 0.042(3) 0.029(3) 0.010(2) 0.005(2) 0.011(2)

loop_
_atom_type_symbol
_atom_type_description
_atom_type_scat_dispersion_real
_atom_type_scat_dispersion_imag
_atom_type_scat_source
C C 0.0033 0.0016 'International Tables Vol C Tables 4.2.6.8 and 6.1.1.4'
H H 0.0000 0.0000 'International Tables Vol C Tables 4.2.6.8 and 6.1.1.4'
Hg Hg -2.3894 9.2266 'International Tables Vol C Tables 4.2.6.8 and 6.1.1.4'
I I -0.4742 1.8119 'International Tables Vol C Tables 4.2.6.8 and 6.1.1.4'
N N 0.0061 0.0033 'International Tables Vol C Tables 4.2.6.8 and 6.1.1.4'
O O 0.0106 0.0060 'International Tables Vol C Tables 4.2.6.8 and 6.1.1.4'

loop_
_geom_angle_atom_site_label_1
_geom_angle_atom_site_label_2
_geom_angle_atom_site_label_3
_geom_angle
O2 Hg1 N2 171.80(19)
O2 Hg1 N1 120.8(2)
N2 Hg1 N1 65.5(2)
O2 Hg1 I2 67.14(14)
N2 Hg1 I2 117.96(16)
N1 Hg1 I2 102.06(16)
O2 Hg1 I1 65.49(14)
N2 Hg1 I1 108.92(16)
N1 Hg1 I1 103.14(16)
I2 Hg1 I1 132.59(3)
N1 C1 C2 124.1(8)
N1 C1 H1 118.0
C2 C1 H1 118.0
C3 C2 C1 117.8(7)
C3 C2 H2 121.1
C1 C2 H2 121.1
C2 C3 C4 119.5(8)
C2 C3 H3 120.2
C4 C3 H3 120.2
C3 C4 C5 118.9(8)
C3 C4 H4 120.6
C5 C4 H4 120.6
N1 C5 C4 121.1(6)
N1 C5 C6 117.4(6)
C4 C5 C6 121.5(7)
N2 C6 C5 116.5(6)
N2 C6 C13 122.8(6)
C5 C6 C13 120.6(6)
O15 C7 N3 123.1(7)
O15 C7 C8 123.9(7)
N3 C7 C8 113.0(7)
N4 C8 C9 123.9(7)
N4 C8 C7 115.7(6)
C9 C8 C7 120.3(7)
C8 C9 C10 118.2(8)
C8 C9 H9 120.9
C10 C9 H9 120.9
C11 C10 C9 118.6(7)
C11 C10 H10 120.7
C9 C10 H10 120.7
C10 C11 C12 118.8(8)
C10 C11 H11 120.6
C12 C11 H11 120.6
N4 C12 C11 123.0(9)
N4 C12 H12 118.5
C11 C12 H12 118.5
C6 C13 H13A 109.5
C6 C13 H13B 109.5
H13A C13 H13B 109.5
C6 C13 H13C 109.5
H13A C13 H13C 109.5
H13B C13 H13C 109.5
C1 N1 C5 118.6(7)
C1 N1 Hg1 122.8(6)
C5 N1 Hg1 118.5(5)
C6 N2 N3 118.9(7)
C6 N2 Hg1 121.3(5)
N3 N2 Hg1 119.6(5)
N2 N3 C7 120.8(7)
N2 N3 H3N 119.6
C7 N3 H3N 119.6
C12 N4 C8 117.5(7)

loop_
_geom_bond_atom_site_label_1
_geom_bond_atom_site_label_2
_geom_bond_distance
Hg1 O2 2.064(5)
Hg1 N2 2.472(7)
Hg1 N1 2.482(6)
Hg1 I2 2.6710(7)
Hg1 I1 2.6738(8)
C1 N1 1.330(10)
C1 C2 1.385(12)
C1 H1 0.9500
C2 C3 1.374(14)
C2 H2 0.9500
C3 C4 1.394(11)
C3 H3 0.9500
C4 C5 1.406(10)
C4 H4 0.9500
C5 N1 1.345(10)
C5 C6 1.483(9)
C6 N2 1.294(9)
C6 C13 1.497(11)
C7 O15 1.234(10)
C7 N3 1.372(10)
C7 C8 1.497(10)
C8 N4 1.339(11)
C8 C9 1.380(10)
C9 C10 1.392(11)
C9 H9 0.9500
C10 C11 1.386(15)
C10 H10 0.9500
C11 C12 1.395(14)
C11 H11 0.9500
C12 N4 1.330(11)
C12 H12 0.9500
C13 H13A 0.9800
C13 H13B 0.9800
C13 H13C 0.9800
N2 N3 1.333(9)
N3 H3N 0.8800

loop_
_geom_torsion_atom_site_label_1
_geom_torsion_atom_site_label_2
_geom_torsion_atom_site_label_3
_geom_torsion_atom_site_label_4
_geom_torsion
N1 C1 C2 C3 1.4(13)
C1 C2 C3 C4 -0.4(13)
C2 C3 C4 C5 -0.1(13)
C3 C4 C5 N1 -0.5(12)
C3 C4 C5 C6 177.8(7)
N1 C5 C6 N2 -0.1(9)
C4 C5 C6 N2 -178.5(7)
N1 C5 C6 C13 178.1(7)
C4 C5 C6 C13 -0.2(11)
O15 C7 C8 N4 178.4(8)
N3 C7 C8 N4 -2.2(9)
O15 C7 C8 C9 -3.5(12)
N3 C7 C8 C9 176.0(7)
N4 C8 C9 C10 0.0(12)
C7 C8 C9 C10 -177.9(7)
C8 C9 C10 C11 -0.6(12)
C9 C10 C11 C12 0.8(13)
C10 C11 C12 N4 -0.5(14)
C2 C1 N1 C5 -2.0(12)
C2 C1 N1 Hg1 174.8(6)
C4 C5 N1 C1 1.4(11)
C6 C5 N1 C1 -176.9(7)
C4 C5 N1 Hg1 -175.5(6)
C6 C5 N1 Hg1 6.2(8)
C5 C6 N2 N3 178.4(6)
C13 C6 N2 N3 0.2(11)
C5 C6 N2 Hg1 -6.2(9)
C13 C6 N2 Hg1 175.6(6)
C6 N2 N3 C7 179.3(7)
Hg1 N2 N3 C7 3.8(10)
O15 C7 N3 N2 0.5(12)
C8 C7 N3 N2 -178.9(7)
C11 C12 N4 C8 -0.1(13)
C9 C8 N4 C12 0.3(12)
C7 C8 N4 C12 178.4(7)
